data_7135578
loop_
_publ_author_name
'Parui, Nabin'
'Maji, Kousik'
'Diasi, Manab'
'Dash, Jyotirmayee'

_publ_section_title
;
 A concise synthesis of indole-fused azepino- and azocino-indoles
 <i>via</i> acid-catalyzed 1,2-migration.
;
_journal_issue 25
_journal_name_full 'Chemical communications (Cambridge, England)'
_journal_page_first 6746
_journal_page_last 6750
_journal_paper_doi 10.1039/d5cc07212c
_journal_volume 62
_journal_year 2026
_chemical_absolute_configuration unk
_chemical_formula_moiety 'C20 H21 N'
_chemical_formula_sum 'C20 H21 N'
_chemical_formula_weight 275.396
_space_group_crystal_system orthorhombic
_space_group_IT_number 19
_space_group_name_Hall 'P 2ac 2ab'
_space_group_name_H-M_alt 'P 21 21 21'
_symmetry_Int_Tables_number 19
_atom_sites_solution_primary iterative
_audit_creation_date 2025-07-10
_audit_creation_method
;
Olex2 1.5
(compiled 2022.04.07 svn.rca3783a0 for OlexSys, GUI svn.r6498)
;
_audit_update_record
;
2025-09-18 deposited with the CCDC.	2026-03-06 downloaded from the CCDC.
;
_cell_angle_alpha 90
_cell_angle_beta 90
_cell_angle_gamma 90
_cell_formula_units_Z 4
_cell_length_a 6.9325(2)
_cell_length_b 11.0390(4)
_cell_length_c 19.2749(8)
_cell_measurement_reflns_used 9348
_cell_measurement_temperature 160.00
_cell_measurement_theta_max 27.97
_cell_measurement_theta_min 2.81
_cell_volume 1475.07(9)
_computing_cell_refinement 'SAINT V8.38A (Bruker, 2018)'
_computing_data_reduction 'SAINT V8.38A (Bruker, 2018)'
_computing_molecular_graphics 'Olex2 1.5 (Dolomanov et al., 2009)'
_computing_publication_material 'Olex2 1.5 (Dolomanov et al., 2009)'
_computing_structure_refinement 'olex2.refine 1.5 (Bourhis et al., 2015)'
_computing_structure_solution 'olex2.solve 1.5 (Bourhis et al., 2015)'
_diffrn_ambient_temperature 160.00
_diffrn_detector 'CCD area detector'
_diffrn_detector_area_resol_mean 5.6
_diffrn_detector_type 'Bruker SMART CCD 6000 area detector'
_diffrn_measured_fraction_theta_full 0.9866
_diffrn_measured_fraction_theta_max 0.9898
_diffrn_measurement_device 'three-circle diffractometer'
_diffrn_measurement_device_type 'Bruker APEX-II CCD'
_diffrn_measurement_method '\f and \w scans'
_diffrn_radiation_monochromator graphite
_diffrn_radiation_probe x-ray
_diffrn_radiation_type 'Mo K\a'
_diffrn_radiation_wavelength 0.71073
_diffrn_reflns_av_R_equivalents 0.0587
_diffrn_reflns_av_unetI/netI 0.0297
_diffrn_reflns_Laue_measured_fraction_full 0.9866
_diffrn_reflns_Laue_measured_fraction_max 0.9898
_diffrn_reflns_limit_h_max 8
_diffrn_reflns_limit_h_min -9
_diffrn_reflns_limit_k_max 14
_diffrn_reflns_limit_k_min -14
_diffrn_reflns_limit_l_max 25
_diffrn_reflns_limit_l_min -25
_diffrn_reflns_number 34507
_diffrn_reflns_point_group_measured_fraction_full 0.9892
_diffrn_reflns_point_group_measured_fraction_max 0.9916
_diffrn_reflns_theta_full 25.2417
_diffrn_reflns_theta_max 28.01
_diffrn_reflns_theta_min 2.11
_diffrn_source 'sealed X-ray tube'
_diffrn_source_current 1.4
_diffrn_source_power 0.07
_diffrn_source_target Mo
_diffrn_source_voltage 50.0
_diffrn_standards_number 0
_exptl_absorpt_coefficient_mu 0.071
_exptl_absorpt_correction_T_max 0.7312
_exptl_absorpt_correction_T_min 0.7040
_exptl_absorpt_correction_type none
_exptl_absorpt_process_details
;
SADABS-2016/2 (Bruker,2016/2) was used for absorption correction.
wR2(int) was 0.1464 before and 0.0817 after correction.
The Ratio of minimum to maximum transmission is 0.9628.
The \l/2 correction factor is Not present.
;
_exptl_crystal_colour 'clear light colourless'
_exptl_crystal_colour_lustre clear
_exptl_crystal_colour_modifier light
_exptl_crystal_colour_primary colourless
_exptl_crystal_density_diffrn 1.240
_exptl_crystal_description needle
_exptl_crystal_F_000 592.301
_exptl_crystal_recrystallization_method 'Slow evaporation from dichloromethane'
_exptl_crystal_size_max 0.2
_exptl_crystal_size_mid 0.15
_exptl_crystal_size_min 0.15
_refine_diff_density_max 0.2250
_refine_diff_density_min -0.2058
_refine_diff_density_rms 0.0446
_refine_ls_abs_structure_details 'Hooft, R.W.W., Straver, L.H., Spek, A.L. (2010). J. Appl. Cryst., 43, 665-668.'
_refine_ls_abs_structure_Flack -0.7(11)
_refine_ls_d_res_high 0.7567
_refine_ls_d_res_low 9.6374
_refine_ls_goodness_of_fit_ref 0.9503
_refine_ls_hydrogen_treatment constr
_refine_ls_matrix_type full
_refine_ls_number_constraints 36
_refine_ls_number_parameters 190
_refine_ls_number_reflns 3546
_refine_ls_number_restraints 0
_refine_ls_restrained_S_all 0.9503
_refine_ls_R_factor_all 0.0399
_refine_ls_R_factor_gt 0.0381
_refine_ls_shift/su_max 0.0009
_refine_ls_shift/su_mean 0.0002
_refine_ls_structure_factor_coef Fsqd
_refine_ls_weighting_details 'w=1/[\s^2^(Fo^2^)+(0.1P)^2^] where P=(Fo^2^+2Fc^2^)/3'
_refine_ls_weighting_scheme calc
_refine_ls_wR_factor_gt 0.1117
_refine_ls_wR_factor_ref 0.1127
_reflns_Friedel_coverage 0.994
_reflns_limit_h_max 9
_reflns_limit_h_min -9
_reflns_limit_k_max 14
_reflns_limit_k_min -14
_reflns_limit_l_max 25
_reflns_limit_l_min -25
_reflns_number_gt 3329
_reflns_number_total 3546
_reflns_threshold_expression I>=2u(I)
_cod_data_source_file d5cc07212c2.cif
_cod_data_source_block mo_JD180225_0m_a
_cod_depositor_comments 'Adding full bibliography for 7135578--7135579.cif.'
_cod_original_sg_symbol_Hall ' P 2ac 2ab'
_cod_database_code 7135578
_olex2_refinement_description
;
1. Fixed Uiso
 At 1.2 times of:
  All C(H) groups, All C(H,H) groups
2.a Secondary CH2 refined with riding coordinates:
 C007(H00a,H00b), C00C(H00d,H00e), C00E(H00g,H00h), C00G(H00j,H00k), C00H(H00l,
 H00m), C00J(H00o,H00p)
2.b Aromatic/amide H refined with riding coordinates:
 C002(H002), C006(H006), C008(H008), C00A(H00c), C00D(H00f), C00F(H00i),
 C00I(H00n), C00K(H00q), C00L(H00r)
;
_olex2_submission_special_instructions 'No special instructions were received'

loop_
_space_group_symop_id
_space_group_symop_operation_xyz
1 x,y,z
2 x+1/2,-y+1/2,-z
3 -x,y+1/2,-z+1/2
4 -x+1/2,-y,z+1/2

loop_
_atom_site_label
_atom_site_type_symbol
_atom_site_fract_x
_atom_site_fract_y
_atom_site_fract_z
_atom_site_U_iso_or_equiv
_atom_site_adp_type
_atom_site_occupancy
_atom_site_refinement_flags_posn
N001 N 0.57237(15) 0.52922(9) 0.43443(5) 0.0212(2) Uani 1.000000 .
C002 C 0.41789(19) 0.81356(11) 0.36453(6) 0.0228(3) Uani 1.000000 .
H002 H 0.32573(19) 0.84008(11) 0.33137(6) 0.0273(3) Uiso 1.000000 R
C003 C 0.18411(17) 0.57694(10) 0.30592(6) 0.0207(2) Uani 1.000000 .
C004 C 0.34584(16) 0.58096(10) 0.35552(6) 0.0202(2) Uani 1.000000 .
C005 C 0.57854(17) 0.65363(10) 0.42907(6) 0.0203(2) Uani 1.000000 .
C006 C 0.18884(19) 0.50440(12) 0.24649(6) 0.0248(3) Uani 1.000000 .
H006 H 0.29881(19) 0.45545(12) 0.23761(6) 0.0298(3) Uiso 1.000000 R
C007 C 0.83759(19) 0.29096(11) 0.41393(7) 0.0280(3) Uani 1.000000 .
H00a H 0.96446(19) 0.25120(11) 0.40781(7) 0.0336(3) Uiso 1.000000 R
H00b H 0.75164(19) 0.23247(11) 0.43760(7) 0.0336(3) Uiso 1.000000 R
C008 C 0.02030(17) 0.64838(11) 0.31732(7) 0.0240(3) Uani 1.000000 .
H008 H 0.01389(17) 0.69812(11) 0.35747(7) 0.0288(3) Uiso 1.000000 R
C009 C 0.43735(18) 0.68963(10) 0.38016(6) 0.0196(2) Uani 1.000000 .
C00A C 0.0355(2) 0.50279(12) 0.20027(7) 0.0294(3) Uani 1.000000 .
H00c H 0.0402(2) 0.45234(12) 0.16038(7) 0.0352(3) Uiso 1.000000 R
C00B C 0.43262(17) 0.48551(10) 0.38936(6) 0.0210(2) Uani 1.000000 .
C00C C 0.86408(18) 0.40104(11) 0.46111(7) 0.0281(3) Uani 1.000000 .
H00d H 0.94067(18) 0.37591(11) 0.50200(7) 0.0337(3) Uiso 1.000000 R
H00e H 0.94027(18) 0.46257(11) 0.43571(7) 0.0337(3) Uiso 1.000000 R
C00D C 0.53509(19) 0.89615(11) 0.39825(7) 0.0258(3) Uani 1.000000 .
H00f H 0.52248(19) 0.97995(11) 0.38800(7) 0.0309(3) Uiso 1.000000 R
C00E C 0.53897(18) 0.28806(11) 0.33301(7) 0.0275(3) Uani 1.000000 .
H00g H 0.52271(18) 0.19960(11) 0.33911(7) 0.0330(3) Uiso 1.000000 R
H00h H 0.50162(18) 0.30768(11) 0.28472(7) 0.0330(3) Uiso 1.000000 R
C00F C -0.12512(19) 0.57502(12) 0.21238(8) 0.0293(3) Uani 1.000000 .
H00i H -0.22970(19) 0.57461(12) 0.18053(8) 0.0351(4) Uiso 1.000000 R
C00G C 0.39737(17) 0.35283(11) 0.38232(6) 0.0239(3) Uani 1.000000 .
H00j H 0.40651(17) 0.31501(11) 0.42878(6) 0.0287(3) Uiso 1.000000 R
H00k H 0.26432(17) 0.34021(11) 0.36512(6) 0.0287(3) Uiso 1.000000 R
C00H C 0.75359(19) 0.31829(12) 0.34194(7) 0.0269(3) Uani 1.000000 .
H00l H 0.77229(19) 0.40548(12) 0.33199(7) 0.0323(3) Uiso 1.000000 R
H00m H 0.82797(19) 0.27210(12) 0.30697(7) 0.0323(3) Uiso 1.000000 R
C00I C 0.69665(18) 0.73684(12) 0.46324(6) 0.0250(3) Uani 1.000000 .
H00n H 0.79011(18) 0.71115(12) 0.49615(6) 0.0300(3) Uiso 1.000000 R
C00J C 0.67921(19) 0.46014(11) 0.48660(7) 0.0262(3) Uani 1.000000 .
H00o H 0.71163(19) 0.51506(11) 0.52550(7) 0.0314(3) Uiso 1.000000 R
H00p H 0.59351(19) 0.39611(11) 0.50513(7) 0.0314(3) Uiso 1.000000 R
C00K C -0.13272(18) 0.64778(13) 0.27102(7) 0.0281(3) Uani 1.000000 .
H00q H -0.24258(18) 0.69709(13) 0.27942(7) 0.0338(3) Uiso 1.000000 R
C00L C 0.67242(19) 0.85852(12) 0.44735(7) 0.0274(3) Uani 1.000000 .
H00r H 0.75000(19) 0.91736(12) 0.47004(7) 0.0329(3) Uiso 1.000000 R

loop_
_atom_site_aniso_label
_atom_site_aniso_U_11
_atom_site_aniso_U_22
_atom_site_aniso_U_33
_atom_site_aniso_U_12
_atom_site_aniso_U_13
_atom_site_aniso_U_23
N001 0.0213(5) 0.0209(5) 0.0213(5) 0.0034(4) -0.0018(4) 0.0004(4)
C002 0.0245(6) 0.0234(6) 0.0204(5) 0.0027(4) 0.0031(5) 0.0002(4)
C003 0.0200(5) 0.0199(5) 0.0223(6) 0.0004(4) 0.0001(4) 0.0016(4)
C004 0.0198(5) 0.0207(5) 0.0200(5) 0.0006(4) 0.0013(4) -0.0006(4)
C005 0.0212(5) 0.0205(5) 0.0191(5) 0.0029(4) 0.0012(4) -0.0002(4)
C006 0.0238(6) 0.0250(6) 0.0256(6) 0.0042(5) -0.0026(5) -0.0019(5)
C007 0.0252(6) 0.0223(6) 0.0365(7) 0.0037(5) -0.0031(5) 0.0024(5)
C008 0.0223(5) 0.0227(5) 0.0270(6) 0.0027(5) 0.0027(5) 0.0011(5)
C009 0.0188(5) 0.0219(5) 0.0182(5) 0.0021(4) 0.0027(4) -0.0013(4)
C00A 0.0320(7) 0.0261(6) 0.0299(6) -0.0006(5) -0.0078(5) -0.0031(5)
C00B 0.0197(5) 0.0222(6) 0.0210(5) 0.0011(4) 0.0007(4) -0.0017(4)
C00C 0.0254(6) 0.0256(6) 0.0332(7) 0.0017(5) -0.0068(5) 0.0024(5)
C00D 0.0291(6) 0.0213(5) 0.0269(6) 0.0003(5) 0.0040(5) 0.0001(5)
C00E 0.0286(6) 0.0196(5) 0.0342(6) 0.0027(5) -0.0048(5) -0.0049(5)
C00F 0.0239(6) 0.0292(7) 0.0348(7) -0.0031(5) -0.0083(5) 0.0052(5)
C00G 0.0224(6) 0.0212(6) 0.0282(6) -0.0007(4) -0.0005(5) 0.0026(5)
C00H 0.0271(6) 0.0242(6) 0.0294(6) 0.0024(5) 0.0020(5) -0.0008(5)
C00I 0.0242(6) 0.0292(6) 0.0215(6) 0.0011(5) -0.0029(5) -0.0034(5)
C00J 0.0296(6) 0.0264(6) 0.0226(6) 0.0026(5) -0.0048(5) 0.0049(5)
C00K 0.0199(6) 0.0278(6) 0.0368(7) 0.0039(5) 0.0006(5) 0.0046(5)
C00L 0.0289(6) 0.0251(6) 0.0281(6) -0.0041(5) -0.0001(5) -0.0049(5)

loop_
_atom_type_symbol
_atom_type_scat_dispersion_real
_atom_type_scat_dispersion_imag
_atom_type_scat_Cromer_Mann_a1
_atom_type_scat_Cromer_Mann_a2
_atom_type_scat_Cromer_Mann_a3
_atom_type_scat_Cromer_Mann_a4
_atom_type_scat_Cromer_Mann_b1
_atom_type_scat_Cromer_Mann_b2
_atom_type_scat_Cromer_Mann_b3
_atom_type_scat_Cromer_Mann_b4
_atom_type_scat_Cromer_Mann_c
_atom_type_scat_source
_atom_type_scat_dispersion_source
C 0.00347 0.00161 2.31000 1.02000 1.58860 0.86500 20.84390 10.20750 0.56870 51.65120 0.21560 'International Tables Volume C Table 6.1.1.4 (pp. 500-502)' 'Henke, Gullikson and Davis, At. Data and Nucl. Data Tables, 1993, 54, 2'
H 0.00000 0.00000 0.49300 0.32291 0.14019 0.04081 10.51090 26.12570 3.14236 57.79970 0.00304 'International Tables Volume C Table 6.1.1.4 (pp. 500-502)' 'Henke, Gullikson and Davis, At. Data and Nucl. Data Tables, 1993, 54, 2'
N 0.00653 0.00323 12.21260 3.13220 2.01250 1.16630 0.00570 9.89330 28.99750 0.58260 -11.52900 'International Tables Volume C Table 6.1.1.4 (pp. 500-502)' 'Henke, Gullikson and Davis, At. Data and Nucl. Data Tables, 1993, 54, 2'

loop_
_geom_angle_atom_site_label_1
_geom_angle_atom_site_label_2
_geom_angle_atom_site_label_3
_geom_angle
_geom_angle_site_symmetry_1
_geom_angle_site_symmetry_3
_geom_angle_publ_flag
C00B N001 C005 108.74(9) . . ?
C00J N001 C005 123.72(10) . . ?
C00J N001 C00B 127.03(10) . . ?
C009 C002 H002 120.53(7) . . ?
C00D C002 H002 120.53(7) . . ?
C00D C002 C009 118.94(11) . . ?
C006 C003 C004 122.06(10) . . ?
C008 C003 C004 119.88(11) . . ?
C008 C003 C006 118.06(11) . . ?
C009 C004 C003 125.09(10) . . ?
C00B C004 C003 128.05(11) . . ?
C00B C004 C009 106.81(10) . . ?
C009 C005 N001 107.95(10) . . ?
C00I C005 N001 129.70(11) . . ?
C00I C005 C009 122.35(11) . . ?
H006 C006 C003 119.48(7) . . ?
C00A C006 C003 121.03(12) . . ?
C00A C006 H006 119.48(7) . . ?
H00b C007 H00a 107.5 . . ?
C00C C007 H00a 108.45(7) . . ?
C00C C007 H00b 108.45(7) . . ?
C00H C007 H00a 108.45(7) . . ?
C00H C007 H00b 108.45(7) . . ?
C00H C007 C00C 115.28(11) . . ?
H008 C008 C003 119.43(7) . . ?
C00K C008 C003 121.13(12) . . ?
C00K C008 H008 119.43(7) . . ?
C004 C009 C002 134.28(11) . . ?
C005 C009 C002 118.79(11) . . ?
C005 C009 C004 106.90(10) . . ?
H00c C00A C006 120.04(7) . . ?
C00F C00A C006 119.93(12) . . ?
C00F C00A H00c 120.04(8) . . ?
C004 C00B N001 109.59(10) . . ?
C00G C00B N001 120.86(10) . . ?
C00G C00B C004 129.54(11) . . ?
H00d C00C C007 108.38(7) . . ?
H00e C00C C007 108.38(7) . . ?
H00e C00C H00d 107.4 . . ?
C00J C00C C007 115.61(11) . . ?
C00J C00C H00d 108.38(7) . . ?
C00J C00C H00e 108.38(7) . . ?
H00f C00D C002 119.35(7) . . ?
C00L C00D C002 121.30(11) . . ?
C00L C00D H00f 119.35(7) . . ?
H00h C00E H00g 107.3 . . ?
C00G C00E H00g 108.15(6) . . ?
C00G C00E H00h 108.15(7) . . ?
C00H C00E H00g 108.15(7) . . ?
C00H C00E H00h 108.15(8) . . ?
C00H C00E C00G 116.56(11) . . ?
H00i C00F C00A 120.01(8) . . ?
C00K C00F C00A 119.98(12) . . ?
C00K C00F H00i 120.01(7) . . ?
C00E C00G C00B 114.03(10) . . ?
H00j C00G C00B 108.75(7) . . ?
H00j C00G C00E 108.75(7) . . ?
H00k C00G C00B 108.75(7) . . ?
H00k C00G C00E 108.75(6) . . ?
H00k C00G H00j 107.6 . . ?
C00E C00H C007 115.25(11) . . ?
H00l C00H C007 108.46(7) . . ?
H00l C00H C00E 108.46(7) . . ?
H00m C00H C007 108.46(7) . . ?
H00m C00H C00E 108.46(7) . . ?
H00m C00H H00l 107.5 . . ?
H00n C00I C005 121.25(7) . . ?
C00L C00I C005 117.50(11) . . ?
C00L C00I H00n 121.25(7) . . ?
C00C C00J N001 115.36(10) . . ?
H00o C00J N001 108.43(6) . . ?
H00o C00J C00C 108.43(7) . . ?
H00p C00J N001 108.43(7) . . ?
H00p C00J C00C 108.43(7) . . ?
H00p C00J H00o 107.5 . . ?
C00F C00K C008 119.87(12) . . ?
H00q C00K C008 120.06(7) . . ?
H00q C00K C00F 120.06(7) . . ?
C00I C00L C00D 121.11(12) . . ?
H00r C00L C00D 119.44(7) . . ?
H00r C00L C00I 119.44(7) . . ?

loop_
_geom_bond_atom_site_label_1
_geom_bond_atom_site_label_2
_geom_bond_distance
_geom_bond_site_symmetry_2
_geom_bond_publ_flag
N001 C005 1.3780(15) . ?
N001 C00B 1.3878(16) . ?
N001 C00J 1.4634(15) . ?
C002 H002 0.9500 . ?
C002 C009 1.4073(16) . ?
C002 C00D 1.3833(18) . ?
C003 C004 1.4742(16) . ?
C003 C006 1.3980(17) . ?
C003 C008 1.3999(16) . ?
C004 C009 1.4378(16) . ?
C004 C00B 1.3775(17) . ?
C005 C009 1.4159(16) . ?
C005 C00I 1.3957(17) . ?
C006 H006 0.9500 . ?
C006 C00A 1.3873(18) . ?
C007 H00a 0.9900 . ?
C007 H00b 0.9900 . ?
C007 C00C 1.5289(18) . ?
C007 C00H 1.5348(18) . ?
C008 H008 0.9500 . ?
C008 C00K 1.3863(17) . ?
C00A H00c 0.9500 . ?
C00A C00F 1.3891(19) . ?
C00B C00G 1.4911(17) . ?
C00C H00d 0.9900 . ?
C00C H00e 0.9900 . ?
C00C C00J 1.5197(18) . ?
C00D H00f 0.9500 . ?
C00D C00L 1.4052(18) . ?
C00E H00g 0.9900 . ?
C00E H00h 0.9900 . ?
C00E C00G 1.5422(18) . ?
C00E C00H 1.5345(18) . ?
C00F H00i 0.9500 . ?
C00F C00K 1.387(2) . ?
C00G H00j 0.9900 . ?
C00G H00k 0.9900 . ?
C00H H00l 0.9900 . ?
C00H H00m 0.9900 . ?
C00I H00n 0.9500 . ?
C00I C00L 1.3879(19) . ?
C00J H00o 0.9900 . ?
C00J H00p 0.9900 . ?
C00K H00q 0.9500 . ?
C00L H00r 0.9500 . ?

loop_
_geom_torsion_atom_site_label_1
_geom_torsion_atom_site_label_2
_geom_torsion_atom_site_label_3
_geom_torsion_atom_site_label_4
_geom_torsion
_geom_torsion_site_symmetry_1
_geom_torsion_site_symmetry_2
_geom_torsion_site_symmetry_3
_geom_torsion_site_symmetry_4
_geom_torsion_publ_flag
N001 C005 C009 C002 -178.82(9) . . . . ?
N001 C005 C009 C004 -0.46(11) . . . . ?
N001 C005 C00I C00L 179.59(14) . . . . ?
N001 C00B C004 C003 -176.69(9) . . . . ?
N001 C00B C004 C009 0.62(11) . . . . ?
N001 C00B C00G C00E -82.22(12) . . . . ?
N001 C00J C00C C007 -72.83(12) . . . . ?
C002 C009 C004 C003 -4.70(17) . . . . ?
C002 C009 C004 C00B 177.89(15) . . . . ?
C002 C009 C005 C00I 1.18(13) . . . . ?
C002 C00D C00L C00I 0.66(14) . . . . ?
C003 C004 C009 C005 177.32(12) . . . . ?
C003 C004 C00B C00G 4.34(15) . . . . ?
C003 C006 C00A C00F 0.69(15) . . . . ?
C003 C008 C00K C00F 0.29(14) . . . . ?
C004 C009 C005 C00I 179.54(9) . . . . ?
C004 C00B C00G C00E 96.64(14) . . . . ?
C005 C00I C00L C00D -0.50(13) . . . . ?
C006 C00A C00F C00K -0.63(15) . . . . ?
C007 C00H C00E C00G 59.10(12) . . . . ?
C008 C00K C00F C00A 0.14(15) . . . . ?
C00B C00G C00E C00H 46.27(12) . . . . ?
